data_4303528
loop_
_publ_author_name
'Jian-Kai Cheng'
'Jian Zhang'
'Pei-Xiu Yin'
'Qi-Pu Lin'
'Zhao-Ji Li'
'Yuan-Gen Yao'

_publ_section_title
;
Temperature-Controlled Syntheses of Substituted 1,2,4-Triazolelead(II)
Complexes: Active Lone Pair and N-H...X (X = Cl, Br, I) Hydrogen Bonds
;
_journal_name_full 'Inorganic Chemistry'
_journal_page_first 9992
_journal_page_last 9994
_journal_paper_doi 10.1021/ic901653y
_journal_volume 48
_journal_year 2009
_chemical_formula_moiety 'C2 H5 Br N6 Pb S'
_chemical_formula_sum 'C2 H5 Br N6 Pb S'
_chemical_formula_weight 432.29
_chemical_name_systematic
; 
 ? 
;
_space_group_IT_number 14
_symmetry_cell_setting monoclinic
_symmetry_space_group_name_Hall '-P 2ybc'
_symmetry_space_group_name_H-M 'P 1 21/c 1'
_atom_sites_solution_hydrogens geom
_atom_sites_solution_primary direct
_atom_sites_solution_secondary difmap
_audit_creation_method SHELXL-97
_cell_angle_alpha 90.00
_cell_angle_beta 106.222(7)
_cell_angle_gamma 90.00
_cell_formula_units_Z 4
_cell_length_a 9.8181(13)
_cell_length_b 11.4995(11)
_cell_length_c 7.5819(10)
_cell_measurement_reflns_used 2060
_cell_measurement_temperature 293(2)
_cell_measurement_theta_max 27.4758
_cell_measurement_theta_min 3.3118
_cell_volume 821.94(18)
_computing_cell_refinement 'Bruker XSCANS'
_computing_data_collection 'Bruker XSCANS'
_computing_data_reduction 'Bruker SHELXTL'
_computing_molecular_graphics 'Bruker SHELXTL'
_computing_publication_material 'Bruker SHELXTL'
_computing_structure_refinement 'SHELXL-97 (Sheldrick, 1997)'
_computing_structure_solution 'SHELXS-97 (Sheldrick, 1990)'
_diffrn_ambient_temperature 293(2)
_diffrn_detector_area_resol_mean none
_diffrn_measured_fraction_theta_full 0.994
_diffrn_measured_fraction_theta_max 0.994
_diffrn_measurement_device_type 'Bruker P4'
_diffrn_measurement_method '\w scans'
_diffrn_radiation_monochromator graphite
_diffrn_radiation_source 'fine-focus sealed tube'
_diffrn_radiation_type MoK\a
_diffrn_radiation_wavelength 0.71073
_diffrn_reflns_av_R_equivalents 0.0895
_diffrn_reflns_av_sigmaI/netI 0.0788
_diffrn_reflns_limit_h_max 12
_diffrn_reflns_limit_h_min -12
_diffrn_reflns_limit_k_max 14
_diffrn_reflns_limit_k_min -13
_diffrn_reflns_limit_l_max 9
_diffrn_reflns_limit_l_min -9
_diffrn_reflns_number 6191
_diffrn_reflns_theta_full 27.48
_diffrn_reflns_theta_max 27.48
_diffrn_reflns_theta_min 2.79
_diffrn_standards_interval_count 0
_diffrn_standards_interval_time .
_diffrn_standards_number 0
_exptl_absorpt_coefficient_mu 25.586
_exptl_absorpt_correction_T_max 0.464
_exptl_absorpt_correction_T_min 0.058
_exptl_absorpt_correction_type multi-scan
_exptl_absorpt_process_details crystalclear
_exptl_crystal_colour Red
_exptl_crystal_density_diffrn 3.493
_exptl_crystal_density_method 'not measured'
_exptl_crystal_description Prism
_exptl_crystal_F_000 768
_exptl_crystal_size_max 0.1500
_exptl_crystal_size_mid 0.1000
_exptl_crystal_size_min 0.0300
_refine_diff_density_max 2.431
_refine_diff_density_min -3.938
_refine_diff_density_rms 0.374
_refine_ls_extinction_method none
_refine_ls_goodness_of_fit_ref 1.000
_refine_ls_hydrogen_treatment constr
_refine_ls_matrix_type full
_refine_ls_number_parameters 100
_refine_ls_number_reflns 1881
_refine_ls_number_restraints 1
_refine_ls_restrained_S_all 1.022
_refine_ls_R_factor_all 0.0545
_refine_ls_R_factor_gt 0.0437
_refine_ls_shift/su_max 0.002
_refine_ls_shift/su_mean 0.000
_refine_ls_structure_factor_coef Fsqd
_refine_ls_weighting_details 'calc w=1/[\s^2^(Fo^2^)+(0.0415P)^2^+0.0000P] where P=(Fo^2^+2Fc^2^)/3'
_refine_ls_weighting_scheme calc
_refine_ls_wR_factor_gt 0.1001
_refine_ls_wR_factor_ref 0.1039
_reflns_number_gt 1428
_reflns_number_total 1881
_reflns_threshold_expression >2sigma(I)
_cod_data_source_file ic901653y_si_001_2.cif
_cod_data_source_block 2
_cod_depositor_comments
;
The following automatic conversions were performed:
'_symmetry_cell_setting' value 'Monoclinic' changed to 'monoclinic'
according to '/home/saulius/struct/CIF-dictionaries/cif_core.dic'
dictionary named 'cif_core.dic' version 2.4.1 from
2010-06-29.

'_exptl_absorpt_correction_type' value 'Multi-scan' changed
to 'multi-scan' according to
'/home/saulius/struct/CIF-dictionaries/cif_core.dic' dictionary named
'cif_core.dic' version 2.4.1 from 2010-06-29.

Automatic conversion script
Id: cif_fix_enum 1527 2010-12-29 10:47:43Z saulius 
;
_cod_database_code 4303528

loop_
_symmetry_equiv_pos_as_xyz
'x, y, z'
'-x, y+1/2, -z+1/2'
'-x, -y, -z'
'x, -y-1/2, z-1/2'

loop_
_atom_site_label
_atom_site_type_symbol
_atom_site_fract_x
_atom_site_fract_y
_atom_site_fract_z
_atom_site_U_iso_or_equiv
_atom_site_adp_type
_atom_site_occupancy
_atom_site_symmetry_multiplicity
_atom_site_calc_flag
_atom_site_refinement_flags
_atom_site_disorder_assembly
_atom_site_disorder_group
Pb1 Pb 0.65505(4) 0.16000(4) 0.42866(5) 0.02389(16) Uani 1 1 d U . .
Br1 Br 0.85313(14) 0.12605(13) 0.82782(16) 0.0404(3) Uani 1 1 d U . .
S1 S 0.4666(3) 0.1306(3) 0.0690(4) 0.0309(7) Uani 1 1 d . . .
N1 N 0.2631(9) 0.2784(8) 0.1281(10) 0.0225(19) Uani 1 1 d . . .
N2 N 0.4348(9) 0.3642(7) 0.0520(11) 0.0210(19) Uani 1 1 d . . .
N3 N 0.3422(9) 0.4482(8) 0.0812(10) 0.023(2) Uani 1 1 d . . .
N4 N 0.1304(10) 0.4409(9) 0.1697(13) 0.031(2) Uani 1 1 d . . .
H4A H 0.0577 0.4008 0.1747 0.038 Uiso 1 1 calc R . .
N5 N 0.1391(11) 0.5615(9) 0.2034(14) 0.039(3) Uani 1 1 d . . .
H5A H 0.1592 0.5745 0.3250 0.046 Uiso 1 1 calc R . .
H5B H 0.0549 0.5948 0.1488 0.046 Uiso 1 1 calc R . .
N6 N 0.1784(10) 0.1934(9) 0.1783(12) 0.032(2) Uani 1 1 d . . .
H6A H 0.1059 0.2137 0.2135 0.039 Uiso 1 1 calc R . .
H6B H 0.1991 0.1210 0.1739 0.039 Uiso 1 1 calc R . .
C1 C 0.3895(11) 0.2637(10) 0.0809(12) 0.024(2) Uani 1 1 d . . .
C2 C 0.2409(11) 0.3929(9) 0.1298(12) 0.021(2) Uani 1 1 d . . .

loop_
_atom_site_aniso_label
_atom_site_aniso_U_11
_atom_site_aniso_U_22
_atom_site_aniso_U_33
_atom_site_aniso_U_23
_atom_site_aniso_U_13
_atom_site_aniso_U_12
Pb1 0.0282(3) 0.0210(3) 0.0248(2) 0.00040(15) 0.01137(17) -0.00127(18)
Br1 0.0383(7) 0.0467(8) 0.0366(6) -0.0014(5) 0.0112(5) 0.0077(6)
S1 0.0389(18) 0.0247(16) 0.0276(14) -0.0015(11) 0.0071(12) 0.0089(13)
N1 0.028(5) 0.019(5) 0.022(4) 0.001(3) 0.009(4) -0.008(4)
N2 0.023(5) 0.015(5) 0.024(4) -0.001(3) 0.005(4) -0.001(4)
N3 0.027(5) 0.024(5) 0.023(4) 0.000(3) 0.014(4) 0.001(4)
N4 0.023(5) 0.031(6) 0.046(6) -0.001(4) 0.018(4) 0.004(4)
N5 0.040(6) 0.038(7) 0.041(6) -0.003(5) 0.017(5) 0.009(5)
N6 0.034(6) 0.030(6) 0.038(5) 0.001(4) 0.017(4) -0.006(4)
C1 0.032(6) 0.023(6) 0.015(4) -0.003(4) 0.006(4) 0.003(5)
C2 0.021(6) 0.019(6) 0.019(5) 0.002(4) 0.002(4) -0.001(4)

loop_
_atom_type_symbol
_atom_type_description
_atom_type_scat_dispersion_real
_atom_type_scat_dispersion_imag
_atom_type_scat_source
C C 0.0033 0.0016 'International Tables Vol C Tables 4.2.6.8 and 6.1.1.4'
H H 0.0000 0.0000 'International Tables Vol C Tables 4.2.6.8 and 6.1.1.4'
N N 0.0061 0.0033 'International Tables Vol C Tables 4.2.6.8 and 6.1.1.4'
S S 0.1246 0.1234 'International Tables Vol C Tables 4.2.6.8 and 6.1.1.4'
Br Br -0.2901 2.4595 'International Tables Vol C Tables 4.2.6.8 and 6.1.1.4'
Pb Pb -3.3944 10.1111 'International Tables Vol C Tables 4.2.6.8 and 6.1.1.4'

loop_
_geom_angle_atom_site_label_1
_geom_angle_atom_site_label_2
_geom_angle_atom_site_label_3
_geom_angle
_geom_angle_site_symmetry_1
_geom_angle_site_symmetry_3
_geom_angle_publ_flag
N3 Pb1 N2 85.5(3) 2_645 4_566 ?
N3 Pb1 N5 63.9(3) 2_645 2_645 ?
N2 Pb1 N5 149.3(3) 4_566 2_645 ?
N3 Pb1 S1 82.1(2) 2_645 . ?
N2 Pb1 S1 87.06(19) 4_566 . ?
N5 Pb1 S1 87.1(2) 2_645 . ?
N3 Pb1 Br1 84.02(19) 2_645 . ?
N2 Pb1 Br1 89.63(18) 4_566 . ?
N5 Pb1 Br1 88.8(2) 2_645 . ?
S1 Pb1 Br1 165.91(7) . . ?
C1 S1 Pb1 91.2(3) . . ?
C2 N1 C1 106.3(8) . . ?
C2 N1 N6 125.0(9) . . ?
C1 N1 N6 128.5(9) . . ?
C1 N2 N3 109.1(9) . . ?
C1 N2 Pb1 109.2(7) . 4_565 ?
N3 N2 Pb1 141.3(6) . 4_565 ?
C2 N3 N2 106.8(9) . . ?
C2 N3 Pb1 120.4(7) . 2_655 ?
N2 N3 Pb1 132.7(6) . 2_655 ?
C2 N4 N5 116.0(10) . . ?
C2 N4 H4A 122.0 . . ?
N5 N4 H4A 122.0 . . ?
N4 N5 Pb1 110.8(7) . 2_655 ?
N4 N5 H5A 109.5 . . ?
Pb1 N5 H5A 109.5 2_655 . ?
N4 N5 H5B 109.5 . . ?
Pb1 N5 H5B 109.5 2_655 . ?
H5A N5 H5B 108.1 . . ?
N1 N6 H6A 120.0 . . ?
N1 N6 H6B 120.0 . . ?
H6A N6 H6B 120.0 . . ?
N2 C1 N1 108.2(9) . . ?
N2 C1 S1 128.0(9) . . ?
N1 C1 S1 123.8(8) . . ?
N3 C2 N4 126.4(10) . . ?
N3 C2 N1 109.6(9) . . ?
N4 C2 N1 124.0(10) . . ?

loop_
_geom_bond_atom_site_label_1
_geom_bond_atom_site_label_2
_geom_bond_distance
_geom_bond_site_symmetry_2
_geom_bond_publ_flag
Pb1 N3 2.437(9) 2_645 ?
Pb1 N2 2.599(9) 4_566 ?
Pb1 N5 2.738(10) 2_645 ?
Pb1 S1 2.855(3) . ?
Pb1 Br1 3.1313(13) . ?
S1 C1 1.722(12) . ?
N1 C2 1.336(14) . ?
N1 C1 1.394(13) . ?
N1 N6 1.403(11) . ?
N2 C1 1.278(14) . ?
N2 N3 1.386(12) . ?
N2 Pb1 2.599(9) 4_565 ?
N3 C2 1.317(12) . ?
N3 Pb1 2.437(9) 2_655 ?
N4 C2 1.325(13) . ?
N4 N5 1.409(14) . ?
N4 H4A 0.8600 . ?
N5 Pb1 2.738(10) 2_655 ?
N5 H5A 0.9000 . ?
N5 H5B 0.9000 . ?
N6 H6A 0.8600 . ?
N6 H6B 0.8600 . ?

loop_
_geom_hbond_atom_site_label_D
_geom_hbond_atom_site_label_H
_geom_hbond_atom_site_label_A
_geom_hbond_distance_DH
_geom_hbond_distance_HA
_geom_hbond_distance_DA
_geom_hbond_angle_DHA
_geom_hbond_site_symmetry_A
N4 H4A Br1 0.86 2.60 3.356(10) 146.8 4_465
N5 H5A Br1 0.90 2.73 3.611(10) 165.2 2_656
N5 H5B N4 0.90 2.62 3.289(14) 132.0 3_565
N6 H6B Br1 0.86 2.89 3.686(10) 155.5 3_656

loop_
_geom_torsion_atom_site_label_1
_geom_torsion_atom_site_label_2
_geom_torsion_atom_site_label_3
_geom_torsion_atom_site_label_4
_geom_torsion
_geom_torsion_site_symmetry_1
_geom_torsion_site_symmetry_2
_geom_torsion_site_symmetry_3
_geom_torsion_site_symmetry_4
_geom_torsion_publ_flag
N3 Pb1 S1 C1 155.7(4) 2_645 . . . ?
N2 Pb1 S1 C1 69.8(4) 4_566 . . . ?
N5 Pb1 S1 C1 -140.3(4) 2_645 . . . ?
Br1 Pb1 S1 C1 146.4(4) . . . . ?
C1 N2 N3 C2 0.4(10) . . . . ?
Pb1 N2 N3 C2 172.3(7) 4_565 . . . ?
C1 N2 N3 Pb1 177.3(6) . . . 2_655 ?
Pb1 N2 N3 Pb1 -10.8(14) 4_565 . . 2_655 ?
C2 N4 N5 Pb1 17.3(11) . . . 2_655 ?
N3 N2 C1 N1 0.9(10) . . . . ?
Pb1 N2 C1 N1 -173.8(5) 4_565 . . . ?
N3 N2 C1 S1 -178.4(7) . . . . ?
Pb1 N2 C1 S1 6.9(10) 4_565 . . . ?
C2 N1 C1 N2 -1.8(10) . . . . ?
N6 N1 C1 N2 -177.4(8) . . . . ?
C2 N1 C1 S1 177.5(7) . . . . ?
N6 N1 C1 S1 1.9(14) . . . . ?
Pb1 S1 C1 N2 81.3(9) . . . . ?
Pb1 S1 C1 N1 -97.9(8) . . . . ?
N2 N3 C2 N4 -179.7(9) . . . . ?
Pb1 N3 C2 N4 2.9(14) 2_655 . . . ?
N2 N3 C2 N1 -1.5(10) . . . . ?
Pb1 N3 C2 N1 -178.9(5) 2_655 . . . ?
N5 N4 C2 N3 -15.2(15) . . . . ?
N5 N4 C2 N1 166.8(9) . . . . ?
C1 N1 C2 N3 2.0(10) . . . . ?
N6 N1 C2 N3 177.8(8) . . . . ?
C1 N1 C2 N4 -179.7(9) . . . . ?
N6 N1 C2 N4 -3.9(15) . . . . ?
